data_7035914
loop_
_publ_author_name
'Srinivas, Katam'
'Naga Babu, Chatla'
'Prabusankar, Ganesan'

_publ_section_title
;
 Linear Cu(i) chalcogenones: synthesis and application in borylation of
 unsymmetrical alkynes.
;
_journal_issue 35
_journal_name_full 'Dalton transactions (Cambridge, England : 2003)'
_journal_page_first 15636
_journal_page_last 15644
_journal_paper_doi 10.1039/c5dt02320c
_journal_volume 44
_journal_year 2015
_chemical_formula_moiety 'B F4, C42 H48 Cu N4 S2'
_chemical_formula_sum 'C42 H48 B Cu F4 N4 S2'
_chemical_formula_weight 823.32
_chemical_name_systematic 7
_space_group_crystal_system monoclinic
_space_group_IT_number 15
_space_group_name_Hall '-C 2yc'
_space_group_name_H-M_alt 'C 1 2/c 1'
_symmetry_space_group_name_Hall '-C 2yc'
_symmetry_space_group_name_H-M 'C 1 2/c 1'
_audit_creation_date 2015-04-04
_audit_creation_method
;
  Olex2 1.1
  (compiled Nov  1 2011 20:42:30, GUI svn.r3906)
;
_audit_update_record
;
2015-06-17 deposited with the CCDC.
2015-07-22 downloaded from the CCDC.
;
_cell_angle_alpha 90
_cell_angle_beta 101.745(4)
_cell_angle_gamma 90
_cell_formula_units_Z 4
_cell_length_a 20.0772(7)
_cell_length_b 8.2488(3)
_cell_length_c 24.7461(10)
_cell_measurement_reflns_used 3328
_cell_measurement_temperature 150.00(10)
_cell_measurement_theta_max 71.1407
_cell_measurement_theta_min 3.6457
_cell_volume 4012.5(3)
_computing_cell_refinement
;
CrysAlisPro, Agilent Technologies,
Version 1.171.35.19 (release 27-10-2011 CrysAlis171 .NET)
(compiled Oct 27 2011,15:02:11)
;
_computing_data_collection
;
CrysAlisPro, Agilent Technologies,
Version 1.171.35.19 (release 27-10-2011 CrysAlis171 .NET)
(compiled Oct 27 2011,15:02:11)
;
_computing_data_reduction
;
CrysAlisPro, Agilent Technologies,
Version 1.171.35.19 (release 27-10-2011 CrysAlis171 .NET)
(compiled Oct 27 2011,15:02:11)
;
_computing_molecular_graphics
;
O. V. Dolomanov, L. J. Bourhis, R. J. Gildea, J. A. K. Howard and H. Puschmann,
OLEX2: a complete structure solution, refinement and analysis program.
J. Appl. Cryst. (2009). 42, 339-341.
;
_computing_publication_material
;
O. V. Dolomanov, L. J. Bourhis, R. J. Gildea, J. A. K. Howard and H. Puschmann,
OLEX2: a complete structure solution, refinement and analysis program.
J. Appl. Cryst. (2009). 42, 339-341.
;
_computing_structure_refinement
;
olex2.refine (L.J. Bourhis, O.V. Dolomanov, R.J. Gildea, J.A.K. Howard,
H. Puschmann, in preparation, 2011)
;
_diffrn_ambient_temperature 150.00(10)
_diffrn_detector_area_resol_mean 16.1293
_diffrn_measured_fraction_theta_full 1.00000
_diffrn_measured_fraction_theta_max 1.00000
_diffrn_measurement_details
;
  1 omega  -27.00    0.00   1.0000    1.5000
omega____ theta____ kappa____ phi______ frames
    -        0.0000   77.0000 -180.0000 27

  2 omega   21.00   70.00   1.0000    1.5000
omega____ theta____ kappa____ phi______ frames
    -        0.0000   77.0000 -180.0000 49

  3 omega -118.00  -65.00   1.0000    3.3800
omega____ theta____ kappa____ phi______ frames
    -      -42.5000  178.0000    0.0000 53

  4 omega  -45.00   16.00   1.0000    3.3800
omega____ theta____ kappa____ phi______ frames
    -      -42.5000   38.0000  -60.0000 61

  5 omega -116.00  -53.00   1.0000    3.3800
omega____ theta____ kappa____ phi______ frames
    -      -42.5000  -25.0000    0.0000 63

  6 omega  -49.00   27.00   1.0000    3.3800
omega____ theta____ kappa____ phi______ frames
    -      -42.5000   38.0000    0.0000 76

  7 omega   92.00  124.00   1.0000    3.3800
omega____ theta____ kappa____ phi______ frames
    -       55.1553  158.0000  142.0000 32

  8 omega   37.00  177.00   1.0000    3.3800
omega____ theta____ kappa____ phi______ frames
    -      110.3105  -12.0000  -90.0000 140

  9 omega   38.00   81.00   1.0000    3.3800
omega____ theta____ kappa____ phi______ frames
    -      110.3105  -25.0000    0.0000 43

 10 omega  118.00  177.00   1.0000    3.3800
omega____ theta____ kappa____ phi______ frames
    -      110.3105  119.0000  168.0000 59

 11 omega  106.00  156.00   1.0000    3.3800
omega____ theta____ kappa____ phi______ frames
    -      110.3105  111.0000   60.0000 50

 12 omega   41.00  110.00   1.0000    3.3800
omega____ theta____ kappa____ phi______ frames
    -      110.3105 -111.0000  120.0000 69

 13 omega   46.00   72.00   1.0000    3.3800
omega____ theta____ kappa____ phi______ frames
    -      110.3105  -25.0000   90.0000 26

 14 omega   36.00   81.00   1.0000    3.3800
omega____ theta____ kappa____ phi______ frames
    -      110.3105  -25.0000 -120.0000 45

 15 omega   45.00  117.00   1.0000    3.3800
omega____ theta____ kappa____ phi______ frames
    -      110.3105  -63.0000   90.0000 72
;
_diffrn_measurement_device_type 'SuperNova, Dual, Cu at zero, Eos'
_diffrn_measurement_method '\w scans'
_diffrn_orient_matrix_UB_11 -0.0720026000
_diffrn_orient_matrix_UB_12 -0.0092350000
_diffrn_orient_matrix_UB_13 -0.0362185000
_diffrn_orient_matrix_UB_21 0.0309101000
_diffrn_orient_matrix_UB_22 -0.0231842000
_diffrn_orient_matrix_UB_23 -0.0516023000
_diffrn_orient_matrix_UB_31 -0.0002375000
_diffrn_orient_matrix_UB_32 -0.1850288000
_diffrn_orient_matrix_UB_33 0.0084666000
_diffrn_radiation_monochromator mirror
_diffrn_radiation_type 'Cu K\a'
_diffrn_radiation_wavelength 1.5418
_diffrn_reflns_av_R_equivalents 0.0220
_diffrn_reflns_av_unetI/netI 0.0335
_diffrn_reflns_limit_h_max 24
_diffrn_reflns_limit_h_min -24
_diffrn_reflns_limit_k_max 4
_diffrn_reflns_limit_k_min -10
_diffrn_reflns_limit_l_max 27
_diffrn_reflns_limit_l_min -30
_diffrn_reflns_number 6872
_diffrn_reflns_theta_full 71.280278
_diffrn_reflns_theta_max 71.28
_diffrn_reflns_theta_min 3.65
_diffrn_source 'SuperNova (Cu) X-ray Source'
_exptl_absorpt_coefficient_mu 2.188
_exptl_absorpt_correction_T_max 1.00000
_exptl_absorpt_correction_T_min 0.86310
_exptl_absorpt_correction_type multi-scan
_exptl_absorpt_process_details
;
CrysAlisPro, Agilent Technologies,
Version 1.171.35.19 (release 27-10-2011 CrysAlis171 .NET)
(compiled Oct 27 2011,15:02:11)
Empirical absorption correction using spherical harmonics,
 implemented in SCALE3 ABSPACK scaling algorithm.
;
_exptl_crystal_colour colourless
_exptl_crystal_colour_primary colourless
_exptl_crystal_density_diffrn 1.3629
_exptl_crystal_description block
_exptl_crystal_F_000 1719.5219
_exptl_crystal_size_max 0.25
_exptl_crystal_size_mid 0.23
_exptl_crystal_size_min 0.2
_refine_diff_density_max 0.242600
_refine_diff_density_min -0.549314
_refine_diff_density_rms 0.067623
_refine_ls_d_res_high 0.813980
_refine_ls_d_res_low 12.113994
_refine_ls_goodness_of_fit_ref 1.049306
_refine_ls_hydrogen_treatment mixed
_refine_ls_matrix_type full
_refine_ls_number_constraints 36
_refine_ls_number_parameters 251
_refine_ls_number_reflns 3804
_refine_ls_number_restraints 0
_refine_ls_restrained_S_all 1.049306
_refine_ls_R_factor_all 0.044165
_refine_ls_R_factor_gt 0.038252
_refine_ls_shift/su_max 0.0011
_refine_ls_shift/su_mean 0.0001
_refine_ls_structure_factor_coef Fsqd
_refine_ls_weighting_details 'w=1/[\s^2^(Fo^2^)+(0.0654P)^2^+1.1308P] where P=(Fo^2^+2Fc^2^)/3'
_refine_ls_weighting_scheme calc
_refine_ls_wR_factor_ref 0.108046
_reflns_Friedel_coverage 0.0
_reflns_limit_h_max 23
_reflns_limit_h_min -24
_reflns_limit_k_max 10
_reflns_limit_k_min 0
_reflns_limit_l_max 30
_reflns_limit_l_min 0
_reflns_number_gt 3315
_reflns_number_total 3804
_reflns_threshold_expression I>=2u(I)
_cod_data_source_file c5dt02320c2.cif
_cod_data_source_block 7
_cod_depositor_comments 'Adding full bibliography for 7035913--7035920.cif.'
_cod_original_formula_sum 'C42 H48 B Cu F4 N4 S2 '
_cod_database_code 7035914
_chemical_oxdiff_formula 'C42 H48 N4 S2 B F4 Cu'
_reflns_odcompleteness_completeness 99.84
_reflns_odcompleteness_iscentric 1
_reflns_odcompleteness_theta 66.97

loop_
_space_group_symop_id
_space_group_symop_operation_xyz
1 x,y,z
2 -x,y,-z+1/2
3 -x,-y,-z
4 x,-y,z-1/2
5 x+1/2,y+1/2,z
6 -x+1/2,y+1/2,-z+1/2
7 -x+1/2,-y+1/2,-z
8 x+1/2,-y+1/2,z-1/2

loop_
_atom_site_label
_atom_site_type_symbol
_atom_site_fract_x
_atom_site_fract_y
_atom_site_fract_z
_atom_site_U_iso_or_equiv
_atom_site_adp_type
_atom_site_occupancy
_atom_site_refinement_flags_posn
B1 B 0.500000 0.6632(4) 0.750000 0.0324(6) Uani 1.000000 S
C1 C 0.19839(9) 0.5090(2) 0.41001(7) 0.0259(4) Uani 1.000000 .
C2 C 0.08989(10) 0.5505(3) 0.36778(8) 0.0331(4) Uani 1.000000 .
H2 H 0.04259(10) 0.5501(3) 0.36069(8) 0.0397(5) Uiso 1.000000 R
C3 C 0.12905(10) 0.6124(3) 0.33516(8) 0.0335(4) Uani 1.000000 .
H3 H 0.11410(10) 0.6633(3) 0.30134(8) 0.0402(5) Uiso 1.000000 R
C4 C 0.25457(9) 0.6382(2) 0.34029(7) 0.0270(4) Uani 1.000000 .
C5 C 0.27091(10) 0.8024(2) 0.34334(8) 0.0296(4) Uani 1.000000 .
C6 C 0.32664(10) 0.8521(2) 0.32212(8) 0.0321(4) Uani 1.000000 .
H6 H 0.33832(10) 0.9613(2) 0.32357(8) 0.0385(5) Uiso 1.000000 R
C7 C 0.36536(10) 0.7428(2) 0.29878(8) 0.0330(4) Uani 1.000000 .
C8 C 0.34692(10) 0.5799(3) 0.29637(8) 0.0332(4) Uani 1.000000 .
H8 H 0.37233(10) 0.5062(3) 0.28054(8) 0.0398(5) Uiso 1.000000 R
C9 C 0.29175(10) 0.5243(2) 0.31689(8) 0.0299(4) Uani 1.000000 .
C10 C 0.27420(11) 0.3465(2) 0.31501(9) 0.0369(5) Uani 1.000000 .
H10a H 0.2898(8) 0.2996(5) 0.35086(19) 0.0553(7) Uiso 1.000000 G
H10b H 0.22578(13) 0.3337(3) 0.3042(7) 0.0553(7) Uiso 1.000000 G
H10c H 0.2958(7) 0.2930(4) 0.2887(5) 0.0553(7) Uiso 1.000000 G
C11 C 0.22993(12) 0.9231(3) 0.36867(9) 0.0404(5) Uani 1.000000 .
H11a H 0.1880(4) 0.9451(16) 0.3433(3) 0.0606(7) Uiso 1.000000 G
H11b H 0.2204(8) 0.8794(9) 0.4022(4) 0.0606(7) Uiso 1.000000 G
H11c H 0.2553(4) 1.0219(8) 0.3766(7) 0.0606(7) Uiso 1.000000 G
C12 C 0.42555(11) 0.7973(3) 0.27577(10) 0.0455(5) Uani 1.000000 .
H12a H 0.4643(3) 0.7314(16) 0.2908(6) 0.0682(8) Uiso 1.000000 G
H12b H 0.4152(4) 0.787(2) 0.23632(12) 0.0682(8) Uiso 1.000000 G
H12c H 0.4355(6) 0.9087(8) 0.2855(7) 0.0682(8) Uiso 1.000000 G
C13 C 0.11015(9) 0.4069(2) 0.45911(7) 0.0264(4) Uani 1.000000 .
C14 C 0.10603(10) 0.4961(2) 0.50615(8) 0.0312(4) Uani 1.000000 .
C15 C 0.08431(10) 0.4147(3) 0.54870(8) 0.0336(4) Uani 1.000000 .
H15 H 0.08087(10) 0.4714(3) 0.58051(8) 0.0404(5) Uiso 1.000000 R
C16 C 0.06768(9) 0.2517(2) 0.54493(8) 0.0308(4) Uani 1.000000 .
C17 C 0.07086(9) 0.1689(2) 0.49678(8) 0.0293(4) Uani 1.000000 .
H17 H 0.05854(9) 0.0601(2) 0.49372(8) 0.0351(5) Uiso 1.000000 R
C18 C 0.09203(9) 0.2446(2) 0.45287(8) 0.0269(4) Uani 1.000000 .
C19 C 0.09550(11) 0.1526(3) 0.40092(9) 0.0393(5) Uani 1.000000 .
H19a H 0.0555(4) 0.1747(17) 0.3734(2) 0.0589(7) Uiso 1.000000 G
H19b H 0.1351(5) 0.1859(15) 0.3876(4) 0.0589(7) Uiso 1.000000 G
H19c H 0.0982(9) 0.0385(3) 0.40870(18) 0.0589(7) Uiso 1.000000 G
C20 C 0.12507(13) 0.6729(3) 0.51101(10) 0.0436(5) Uani 1.000000 .
H20a H 0.1717(3) 0.6854(3) 0.5080(8) 0.0654(8) Uiso 1.000000 G
H20b H 0.0963(6) 0.7327(4) 0.4820(5) 0.0654(8) Uiso 1.000000 G
H20c H 0.1193(9) 0.7133(6) 0.5461(3) 0.0654(8) Uiso 1.000000 G
C21 C 0.04725(11) 0.1633(3) 0.59266(9) 0.0427(5) Uani 1.000000 .
H21a H 0.0650(8) 0.2198(13) 0.62643(13) 0.0641(8) Uiso 1.000000 G
H21b H -0.00146(11) 0.159(2) 0.5870(4) 0.0641(8) Uiso 1.000000 G
H21c H 0.0652(8) 0.0551(8) 0.5948(5) 0.0641(8) Uiso 1.000000 G
Cu1 Cu 0.250000 0.250000 0.500000 0.02910(13) Uani 1.000000 S
F1 F 0.45743(7) 0.56823(17) 0.71184(6) 0.0490(3) Uani 1.000000 .
F2 F 0.46081(8) 0.76200(17) 0.77692(5) 0.0508(4) Uani 1.000000 .
N1 N 0.13273(7) 0.48697(19) 0.41417(6) 0.0273(3) Uani 1.000000 .
N2 N 0.19640(8) 0.58627(19) 0.36139(6) 0.0277(3) Uani 1.000000 .
S1 S 0.27185(2) 0.46029(6) 0.455036(19) 0.03114(14) Uani 1.000000 .

loop_
_atom_site_aniso_label
_atom_site_aniso_U_11
_atom_site_aniso_U_22
_atom_site_aniso_U_33
_atom_site_aniso_U_12
_atom_site_aniso_U_13
_atom_site_aniso_U_23
B1 0.0348(16) 0.0331(16) 0.0274(14) -0.000000 0.0021(12) 0.000000
C1 0.0232(8) 0.0255(9) 0.0282(9) -0.0005(7) 0.0036(7) 0.0035(7)
C2 0.0240(9) 0.0402(11) 0.0329(10) 0.0042(8) 0.0007(7) 0.0043(8)
C3 0.0284(9) 0.0396(11) 0.0301(9) 0.0056(8) 0.0001(7) 0.0091(8)
C4 0.0268(9) 0.0291(9) 0.0255(8) 0.0024(7) 0.0060(7) 0.0072(7)
C5 0.0333(9) 0.0281(9) 0.0276(9) 0.0031(8) 0.0066(7) 0.0042(8)
C6 0.0346(10) 0.0299(10) 0.0313(10) -0.0027(8) 0.0059(8) 0.0062(8)
C7 0.0297(10) 0.0401(11) 0.0295(10) 0.0015(8) 0.0067(8) 0.0081(8)
C8 0.0325(10) 0.0358(10) 0.0328(10) 0.0075(8) 0.0105(8) 0.0051(8)
C9 0.0323(10) 0.0285(10) 0.0282(9) 0.0035(7) 0.0044(7) 0.0024(7)
C10 0.0415(11) 0.0286(10) 0.0408(11) 0.0010(8) 0.0087(9) -0.0003(8)
C11 0.0482(12) 0.0317(10) 0.0444(12) 0.0060(9) 0.0166(10) 0.0014(9)
C12 0.0365(11) 0.0545(14) 0.0488(13) -0.0005(10) 0.0164(10) 0.0130(11)
C13 0.0195(8) 0.0316(9) 0.0279(9) -0.0005(7) 0.0043(7) 0.0020(7)
C14 0.0282(9) 0.0331(10) 0.0312(10) -0.0010(8) 0.0032(7) -0.0032(8)
C15 0.0310(10) 0.0421(11) 0.0274(9) -0.0003(8) 0.0052(7) -0.0056(8)
C16 0.0214(8) 0.0427(11) 0.0285(9) -0.0018(7) 0.0058(7) 0.0025(8)
C17 0.0235(8) 0.0299(9) 0.0347(10) -0.0036(7) 0.0068(7) 0.0009(8)
C18 0.0201(8) 0.0319(10) 0.0289(9) -0.0010(7) 0.0053(7) -0.0015(7)
C19 0.0446(12) 0.0379(11) 0.0391(11) -0.0038(9) 0.0175(9) -0.0085(9)
C20 0.0534(13) 0.0330(11) 0.0432(12) -0.0048(10) 0.0068(10) -0.0052(9)
C21 0.0382(11) 0.0585(14) 0.0325(10) -0.0057(10) 0.0098(9) 0.0068(10)
Cu1 0.0289(2) 0.0292(2) 0.0281(2) -0.00089(15) 0.00322(16) 0.00757(15)
F1 0.0505(8) 0.0444(7) 0.0452(7) -0.0100(6) -0.0068(6) -0.0049(6)
F2 0.0586(9) 0.0588(9) 0.0351(7) 0.0226(7) 0.0100(6) 0.0015(6)
N1 0.0232(7) 0.0300(8) 0.0281(8) -0.0001(6) 0.0039(6) 0.0044(6)
N2 0.0245(8) 0.0288(8) 0.0292(8) 0.0018(6) 0.0042(6) 0.0065(6)
S1 0.0228(2) 0.0341(3) 0.0340(3) -0.00353(17) -0.00014(17) 0.01218(19)

loop_
_atom_type_symbol
_atom_type_scat_dispersion_real
_atom_type_scat_dispersion_imag
_atom_type_scat_source
C 0.01920 0.00962 'International Tables Volume C Table 6.1.1.4 (pp. 500-502)'
B 0.00963 0.00408 'International Tables Volume C Table 6.1.1.4 (pp. 500-502)'
F 0.07537 0.05506 'International Tables Volume C Table 6.1.1.4 (pp. 500-502)'
H 0.00000 0.00000 'International Tables Volume C Table 6.1.1.4 (pp. 500-502)'
N 0.03256 0.01839 'International Tables Volume C Table 6.1.1.4 (pp. 500-502)'
S 0.33537 0.55136 'International Tables Volume C Table 6.1.1.4 (pp. 500-502)'
Cu -1.96878 0.60861 'International Tables Volume C Table 6.1.1.4 (pp. 500-502)'

loop_
_geom_angle_atom_site_label_1
_geom_angle_atom_site_label_2
_geom_angle_atom_site_label_3
_geom_angle
_geom_angle_site_symmetry_1
_geom_angle_site_symmetry_3
F1 B1 F1 110.9(3) . 2_656
F2 B1 F1 109.13(9) . .
F2 B1 F1 109.64(8) . 2_656
F2 B1 F1 109.13(9) 2_656 2_656
F2 B1 F1 109.64(8) 2_656 .
F2 B1 F2 108.4(3) . 2_656
N2 C1 N1 106.10(15) . .
S1 C1 N1 130.08(14) . .
S1 C1 N2 123.79(14) . .
C3 C2 H2 126.22(12) . .
N1 C2 H2 126.22(10) . .
N1 C2 C3 107.56(17) . .
H3 C3 C2 126.45(12) . .
N2 C3 C2 107.11(17) . .
N2 C3 H3 126.45(10) . .
C9 C4 C5 122.50(17) . .
N2 C4 C5 118.04(16) . .
N2 C4 C9 119.45(17) . .
C6 C5 C4 117.68(18) . .
C11 C5 C4 121.53(17) . .
C11 C5 C6 120.80(19) . .
H6 C6 C5 119.10(12) . .
C7 C6 C5 121.80(18) . .
C7 C6 H6 119.10(11) . .
C8 C7 C6 118.50(18) . .
C12 C7 C6 121.55(19) . .
C12 C7 C8 119.94(19) . .
H8 C8 C7 119.04(11) . .
C9 C8 C7 121.93(18) . .
C9 C8 H8 119.04(12) . .
C8 C9 C4 117.58(18) . .
C10 C9 C4 121.76(18) . .
C10 C9 C8 120.64(18) . .
H10a C10 C9 109.5 . .
H10b C10 C9 109.5 . .
H10b C10 H10a 109.5 . .
H10c C10 C9 109.5 . .
H10c C10 H10a 109.5 . .
H10c C10 H10b 109.5 . .
H11a C11 C5 109.5 . .
H11b C11 C5 109.5 . .
H11b C11 H11a 109.5 . .
H11c C11 C5 109.5 . .
H11c C11 H11a 109.5 . .
H11c C11 H11b 109.5 . .
H12a C12 C7 109.5 . .
H12b C12 C7 109.5 . .
H12b C12 H12a 109.5 . .
H12c C12 C7 109.5 . .
H12c C12 H12a 109.5 . .
H12c C12 H12b 109.5 . .
C18 C13 C14 122.93(17) . .
N1 C13 C14 118.89(17) . .
N1 C13 C18 118.17(17) . .
C15 C14 C13 117.28(19) . .
C20 C14 C13 121.38(18) . .
C20 C14 C15 121.34(19) . .
H15 C15 C14 119.13(12) . .
C16 C15 C14 121.75(18) . .
C16 C15 H15 119.13(11) . .
C17 C16 C15 118.96(18) . .
C21 C16 C15 121.04(19) . .
C21 C16 C17 119.99(19) . .
H17 C17 C16 119.19(11) . .
C18 C17 C16 121.61(18) . .
C18 C17 H17 119.19(11) . .
C17 C18 C13 117.42(17) . .
C19 C18 C13 121.64(17) . .
C19 C18 C17 120.94(17) . .
H19a C19 C18 109.5 . .
H19b C19 C18 109.5 . .
H19b C19 H19a 109.5 . .
H19c C19 C18 109.5 . .
H19c C19 H19a 109.5 . .
H19c C19 H19b 109.5 . .
H20a C20 C14 109.5 . .
H20b C20 C14 109.5 . .
H20b C20 H20a 109.5 . .
H20c C20 C14 109.5 . .
H20c C20 H20a 109.5 . .
H20c C20 H20b 109.5 . .
H21a C21 C16 109.5 . .
H21b C21 C16 109.5 . .
H21b C21 H21a 109.5 . .
H21c C21 C16 109.5 . .
H21c C21 H21a 109.5 . .
H21c C21 H21b 109.5 . .
S1 Cu1 S1 180.0 7_556 .
C2 N1 C1 109.55(15) . .
C13 N1 C1 125.64(15) . .
C13 N1 C2 124.79(15) . .
C3 N2 C1 109.68(15) . .
C4 N2 C1 125.68(15) . .
C4 N2 C3 124.61(15) . .
Cu1 S1 C1 106.70(6) . .

loop_
_geom_bond_atom_site_label_1
_geom_bond_atom_site_label_2
_geom_bond_distance
_geom_bond_site_symmetry_2
B1 F1 1.381(2) .
B1 F1 1.381(2) 2_656
B1 F2 1.393(2) .
B1 F2 1.393(2) 2_656
C1 N1 1.355(2) .
C1 N2 1.355(2) .
C1 S1 1.7056(18) .
C2 H2 0.9300 .
C2 C3 1.337(3) .
C2 N1 1.389(2) .
C3 H3 0.9300 .
C3 N2 1.393(2) .
C4 C5 1.392(3) .
C4 C9 1.397(3) .
C4 N2 1.438(2) .
C5 C6 1.391(3) .
C5 C11 1.507(3) .
C6 H6 0.9300 .
C6 C7 1.390(3) .
C7 C8 1.392(3) .
C7 C12 1.506(3) .
C8 H8 0.9300 .
C8 C9 1.387(3) .
C9 C10 1.507(3) .
C10 H10a 0.9600 .
C10 H10b 0.9600 .
C10 H10c 0.9600 .
C11 H11a 0.9600 .
C11 H11b 0.9600 .
C11 H11c 0.9600 .
C12 H12a 0.9600 .
C12 H12b 0.9600 .
C12 H12c 0.9600 .
C13 C14 1.394(3) .
C13 C18 1.388(3) .
C13 N1 1.444(2) .
C14 C15 1.392(3) .
C14 C20 1.506(3) .
C15 H15 0.9300 .
C15 C16 1.384(3) .
C16 C17 1.386(3) .
C16 C21 1.514(3) .
C17 H17 0.9300 .
C17 C18 1.393(3) .
C18 C19 1.507(3) .
C19 H19a 0.9600 .
C19 H19b 0.9600 .
C19 H19c 0.9600 .
C20 H20a 0.9600 .
C20 H20b 0.9600 .
C20 H20c 0.9600 .
C21 H21a 0.9600 .
C21 H21b 0.9600 .
C21 H21c 0.9600 .
Cu1 S1 2.1536(4) 7_556
Cu1 S1 2.1536(4) .
